data_2214534
loop_
_publ_author_name
'Rui-Zhi Wen'
'Shui-Fang Li'
'Jiao-Juan Li'

_publ_section_title
;
 2-Butylamino-6-chloro-4-(2,4,4-trimethylpentan-2-ylamino)-1,3,5-triazine
;
_journal_coeditor_code BT2407
_journal_issue 8
_journal_name_full 'Acta Crystallographica Section E'
_journal_page_first o3367
_journal_page_last o3367
_journal_paper_doi 10.1107/S1600536807031637
_journal_volume 63
_journal_year 2007
_chemical_formula_iupac 'C15 H28 Cl N5'
_chemical_formula_moiety 'C15 H28 Cl N5'
_chemical_formula_sum 'C15 H28 Cl N5'
_chemical_formula_weight 313.87
_chemical_melting_point .156E-155
_chemical_name_systematic
;
2-Butylamino-6-chloro-4-(2,4,4-trimethylpentan-2-ylamino)-1,3,5-triazine
;
_space_group_IT_number 15
_symmetry_cell_setting monoclinic
_symmetry_space_group_name_Hall '-C 2yc'
_symmetry_space_group_name_H-M 'C 1 2/c 1'
_atom_sites_solution_hydrogens geom
_atom_sites_solution_primary direct
_atom_sites_solution_secondary difmap
_audit_creation_method SHELXL97
_cell_angle_alpha 90.00
_cell_angle_beta 101.091(4)
_cell_angle_gamma 90.00
_cell_formula_units_Z 8
_cell_length_a 19.411(4)
_cell_length_b 8.2182(17)
_cell_length_c 23.245(5)
_cell_measurement_reflns_used 2586
_cell_measurement_temperature 294(2)
_cell_measurement_theta_max 23.14
_cell_measurement_theta_min 2.51
_cell_volume 3638.9(13)
_computing_cell_refinement SMART
_computing_data_collection 'SMART (Bruker, 1997)'
_computing_data_reduction 'SAINT (Bruker, 1997)'
_computing_molecular_graphics 'SHELXTL (Bruker, 1997)'
_computing_publication_material SHELXTL
_computing_structure_refinement 'SHELXL97 (Sheldrick, 1997)'
_computing_structure_solution 'SHELXS97 (Sheldrick, 1997)'
_diffrn_ambient_temperature 294(2)
_diffrn_measured_fraction_theta_full 0.999
_diffrn_measured_fraction_theta_max 0.999
_diffrn_measurement_device_type 'Bruker SMART CCD area-detector'
_diffrn_measurement_method '\f and \w'
_diffrn_radiation_monochromator graphite
_diffrn_radiation_source 'fine-focus sealed tube'
_diffrn_radiation_type MoK\a
_diffrn_radiation_wavelength 0.71073
_diffrn_reflns_av_R_equivalents 0.0316
_diffrn_reflns_av_sigmaI/netI 0.0370
_diffrn_reflns_limit_h_max 22
_diffrn_reflns_limit_h_min -22
_diffrn_reflns_limit_k_max 9
_diffrn_reflns_limit_k_min -9
_diffrn_reflns_limit_l_max 11
_diffrn_reflns_limit_l_min -27
_diffrn_reflns_number 8608
_diffrn_reflns_theta_full 25.02
_diffrn_reflns_theta_max 25.02
_diffrn_reflns_theta_min 1.79
_exptl_absorpt_coefficient_mu 0.212
_exptl_absorpt_correction_T_max 0.9628
_exptl_absorpt_correction_T_min 0.9548
_exptl_absorpt_correction_type multi-scan
_exptl_absorpt_process_details '(SADABS; Sheldrick, 1996)'
_exptl_crystal_colour colourless
_exptl_crystal_density_diffrn 1.146
_exptl_crystal_density_method 'not measured'
_exptl_crystal_description block
_exptl_crystal_F_000 1360
_exptl_crystal_size_max 0.22
_exptl_crystal_size_mid 0.20
_exptl_crystal_size_min 0.18
_refine_diff_density_max 0.565
_refine_diff_density_min -0.295
_refine_ls_extinction_method none
_refine_ls_goodness_of_fit_ref 1.037
_refine_ls_hydrogen_treatment mixed
_refine_ls_matrix_type full
_refine_ls_number_parameters 200
_refine_ls_number_reflns 3213
_refine_ls_number_restraints 0
_refine_ls_restrained_S_all 1.037
_refine_ls_R_factor_all 0.0788
_refine_ls_R_factor_gt 0.0542
_refine_ls_shift/su_max 0.002
_refine_ls_shift/su_mean 0.000
_refine_ls_structure_factor_coef Fsqd
_refine_ls_weighting_details 'calc w = 1/[\s^2^(Fo^2^)+(0.0795P)^2^+3.6231P] where P=(Fo^2^+2Fc^2^)/3'
_refine_ls_weighting_scheme calc
_refine_ls_wR_factor_gt 0.1408
_refine_ls_wR_factor_ref 0.1605
_reflns_number_gt 2283
_reflns_number_total 3213
_reflns_threshold_expression I>2\s(I)
_cod_data_source_file bt2407.cif
_cod_data_source_block I
_cod_original_sg_symbol_H-M 'C 2/c'
_cod_database_code 2214534
_cod_database_fobs_code 2214534

loop_
_symmetry_equiv_pos_as_xyz
'x, y, z'
'-x, y, -z+1/2'
'x+1/2, y+1/2, z'
'-x+1/2, y+1/2, -z+1/2'
'-x, -y, -z'
'x, -y, z-1/2'
'-x+1/2, -y+1/2, -z'
'x+1/2, -y+1/2, z-1/2'

loop_
_atom_site_type_symbol
_atom_site_label
_atom_site_fract_x
_atom_site_fract_y
_atom_site_fract_z
_atom_site_U_iso_or_equiv
_atom_site_adp_type
_atom_site_calc_flag
_atom_site_refinement_flags
_atom_site_occupancy
Cl Cl1 1.11711(4) -0.02496(10) 0.15825(3) 0.0586(3) Uani d . 1
N N1 1.00664(10) 0.0414(3) 0.08007(9) 0.0376(5) Uani d . 1
N N2 1.00846(10) 0.1316(3) 0.17761(8) 0.0375(5) Uani d . 1
N N3 0.90867(10) 0.1911(3) 0.10248(8) 0.0367(5) Uani d . 1
N N4 0.91215(12) 0.1087(3) 0.00839(9) 0.0441(6) Uani d . 1
H H4 0.9338(16) 0.063(4) -0.0112(14) 0.053 Uiso d . 1
N N5 0.91392(11) 0.2638(3) 0.19970(9) 0.0406(6) Uani d . 1
H H5 0.9351(15) 0.245(4) 0.2334(13) 0.049 Uiso d . 1
C C1 1.03346(12) 0.0595(3) 0.13587(11) 0.0358(6) Uani d . 1
C C2 0.94263(12) 0.1942(3) 0.15820(10) 0.0338(6) Uani d . 1
C C3 0.94272(12) 0.1153(3) 0.06501(10) 0.0344(6) Uani d . 1
C C8 0.84288(13) 0.3361(3) 0.19418(11) 0.0420(7) Uani d . 1
C C9 0.78787(14) 0.2044(4) 0.17388(15) 0.0580(8) Uani d . 1
H H9A 0.7902 0.1716 0.1347 0.087 Uiso calc R 1
H H9B 0.7420 0.2466 0.1746 0.087 Uiso calc R 1
H H9C 0.7969 0.1122 0.1996 0.087 Uiso calc R 1
C C10 0.83748(17) 0.3866(4) 0.25678(13) 0.0659(9) Uani d . 1
H H10A 0.8719 0.4688 0.2704 0.099 Uiso calc R 1
H H10B 0.8458 0.2936 0.2822 0.099 Uiso calc R 1
H H10C 0.7914 0.4290 0.2569 0.099 Uiso calc R 1
C C11 0.82914(15) 0.4783(3) 0.15022(13) 0.0478(7) Uani d . 1
H H11A 0.7811 0.5125 0.1494 0.057 Uiso calc R 1
H H11B 0.8299 0.4316 0.1120 0.057 Uiso calc R 1
C C12 0.87304(19) 0.6361(4) 0.15384(16) 0.0684(10) Uani d . 1
C C13 0.9485(2) 0.6015(5) 0.1488(3) 0.124(2) Uani d . 1
H H13A 0.9491 0.5404 0.1138 0.185 Uiso calc R 1
H H13B 0.9710 0.5399 0.1823 0.185 Uiso calc R 1
H H13C 0.9730 0.7024 0.1473 0.185 Uiso calc R 1
C C14 0.8716(3) 0.7385(5) 0.2077(2) 0.131(2) Uani d . 1
H H14A 0.8970 0.6839 0.2418 0.196 Uiso calc R 1
H H14B 0.8238 0.7545 0.2120 0.196 Uiso calc R 1
H H14C 0.8929 0.8421 0.2036 0.196 Uiso calc R 1
C C15 0.8392(3) 0.7383(5) 0.1007(2) 0.1218(18) Uani d . 1
H H15A 0.8644 0.8388 0.1007 0.183 Uiso calc R 1
H H15B 0.7912 0.7607 0.1029 0.183 Uiso calc R 1
H H15C 0.8409 0.6793 0.0654 0.183 Uiso calc R 1
C C4 0.84612(15) 0.1883(4) -0.01574(12) 0.0559(8) Uani d . 1
H H4A 0.8134 0.1688 0.0102 0.067 Uiso calc R 1
H H4B 0.8267 0.1389 -0.0533 0.067 Uiso calc R 1
C C5 0.8518(2) 0.3659(5) -0.02418(16) 0.0793(11) Uani d . 1
H H5A 0.8051 0.4089 -0.0384 0.095 Uiso calc R 1
H H5B 0.8694 0.4154 0.0137 0.095 Uiso calc R 1
C C6 0.8958(2) 0.4149(5) -0.0636(2) 0.0987(14) Uani d . 1
H H6A 0.8782 0.3671 -0.1017 0.118 Uiso calc R 1
H H6B 0.9427 0.3730 -0.0496 0.118 Uiso calc R 1
C C7 0.8997(3) 0.6042(6) -0.0704(2) 0.149(2) Uani d . 1
H H7A 0.9226 0.6297 -0.1023 0.223 Uiso calc R 1
H H7B 0.9258 0.6503 -0.0348 0.223 Uiso calc R 1
H H7C 0.8531 0.6485 -0.0781 0.223 Uiso calc R 1

loop_
_atom_site_aniso_label
_atom_site_aniso_U_11
_atom_site_aniso_U_22
_atom_site_aniso_U_33
_atom_site_aniso_U_12
_atom_site_aniso_U_13
_atom_site_aniso_U_23
Cl1 0.0456(4) 0.0801(6) 0.0485(4) 0.0282(4) 0.0048(3) -0.0040(4)
N1 0.0381(12) 0.0436(13) 0.0323(11) 0.0069(9) 0.0096(9) -0.0024(10)
N2 0.0337(11) 0.0484(13) 0.0314(11) 0.0066(9) 0.0089(9) -0.0011(10)
N3 0.0357(11) 0.0443(12) 0.0312(11) 0.0055(9) 0.0089(9) -0.0029(10)
N4 0.0415(13) 0.0603(16) 0.0312(12) 0.0123(11) 0.0087(9) -0.0062(11)
N5 0.0383(12) 0.0559(14) 0.0287(11) 0.0112(10) 0.0092(9) -0.0030(11)
C1 0.0332(13) 0.0395(14) 0.0359(14) 0.0056(11) 0.0097(11) 0.0013(11)
C2 0.0349(13) 0.0365(14) 0.0314(13) 0.0008(10) 0.0103(10) -0.0003(11)
C3 0.0372(13) 0.0365(14) 0.0307(13) 0.0010(11) 0.0098(10) 0.0005(11)
C8 0.0371(14) 0.0516(17) 0.0409(15) 0.0100(12) 0.0163(11) -0.0002(13)
C9 0.0413(16) 0.0580(19) 0.079(2) 0.0018(14) 0.0215(15) 0.0076(17)
C10 0.072(2) 0.081(2) 0.0524(18) 0.0291(18) 0.0321(16) 0.0016(17)
C11 0.0474(16) 0.0467(16) 0.0521(17) 0.0094(13) 0.0168(13) 0.0014(14)
C12 0.083(2) 0.0458(18) 0.084(2) 0.0018(17) 0.036(2) -0.0050(18)
C13 0.090(3) 0.069(3) 0.229(6) -0.028(2) 0.073(4) -0.005(3)
C14 0.216(6) 0.061(3) 0.131(4) -0.027(3) 0.071(4) -0.039(3)
C15 0.180(5) 0.061(3) 0.132(4) -0.001(3) 0.048(4) 0.034(3)
C4 0.0498(17) 0.079(2) 0.0374(15) 0.0144(16) 0.0053(13) -0.0014(15)
C5 0.083(3) 0.090(3) 0.062(2) 0.020(2) 0.0057(19) 0.010(2)
C6 0.091(3) 0.095(3) 0.112(3) -0.015(3) 0.024(3) -0.002(3)
C7 0.202(7) 0.114(4) 0.128(5) -0.052(4) 0.028(4) 0.032(4)

loop_
_atom_type_symbol
_atom_type_description
_atom_type_scat_dispersion_real
_atom_type_scat_dispersion_imag
_atom_type_scat_source
C C 0.0033 0.0016 'International Tables Vol C Tables 4.2.6.8 and 6.1.1.4'
H H 0.0000 0.0000 'International Tables Vol C Tables 4.2.6.8 and 6.1.1.4'
N N 0.0061 0.0033 'International Tables Vol C Tables 4.2.6.8 and 6.1.1.4'
Cl Cl 0.1484 0.1585 'International Tables Vol C Tables 4.2.6.8 and 6.1.1.4'

loop_
_geom_angle_atom_site_label_1
_geom_angle_atom_site_label_2
_geom_angle_atom_site_label_3
_geom_angle
C1 N1 C3 111.8(2)
C1 N2 C2 112.4(2)
C2 N3 C3 115.1(2)
C3 N4 C4 123.6(2)
C3 N4 H4 114(2)
C4 N4 H4 122(2)
C2 N5 C8 128.3(2)
C2 N5 H5 114(2)
C8 N5 H5 116(2)
N2 C1 N1 130.8(2)
N2 C1 Cl1 114.49(18)
N1 C1 Cl1 114.74(18)
N5 C2 N3 120.8(2)
N5 C2 N2 114.6(2)
N3 C2 N2 124.6(2)
N4 C3 N3 118.5(2)
N4 C3 N1 116.3(2)
N3 C3 N1 125.2(2)
N5 C8 C9 109.0(2)
N5 C8 C10 104.9(2)
C9 C8 C10 108.2(2)
N5 C8 C11 113.6(2)
C9 C8 C11 108.1(2)
C10 C8 C11 112.9(2)
C8 C9 H9A 109.5
C8 C9 H9B 109.5
H9A C9 H9B 109.5
C8 C9 H9C 109.5
H9A C9 H9C 109.5
H9B C9 H9C 109.5
C8 C10 H10A 109.5
C8 C10 H10B 109.5
H10A C10 H10B 109.5
C8 C10 H10C 109.5
H10A C10 H10C 109.5
H10B C10 H10C 109.5
C8 C11 C12 125.2(3)
C8 C11 H11A 106.0
C12 C11 H11A 106.0
C8 C11 H11B 106.0
C12 C11 H11B 106.0
H11A C11 H11B 106.3
C14 C12 C13 109.9(4)
C14 C12 C15 106.8(3)
C13 C12 C15 108.1(4)
C14 C12 C11 114.4(3)
C13 C12 C11 111.6(3)
C15 C12 C11 105.6(3)
C12 C13 H13A 109.5
C12 C13 H13B 109.5
H13A C13 H13B 109.5
C12 C13 H13C 109.5
H13A C13 H13C 109.5
H13B C13 H13C 109.5
C12 C14 H14A 109.5
C12 C14 H14B 109.5
H14A C14 H14B 109.5
C12 C14 H14C 109.5
H14A C14 H14C 109.5
H14B C14 H14C 109.5
C12 C15 H15A 109.5
C12 C15 H15B 109.5
H15A C15 H15B 109.5
C12 C15 H15C 109.5
H15A C15 H15C 109.5
H15B C15 H15C 109.5
N4 C4 C5 114.4(3)
N4 C4 H4A 108.7
C5 C4 H4A 108.7
N4 C4 H4B 108.7
C5 C4 H4B 108.7
H4A C4 H4B 107.6
C6 C5 C4 115.6(3)
C6 C5 H5A 108.4
C4 C5 H5A 108.4
C6 C5 H5B 108.4
C4 C5 H5B 108.4
H5A C5 H5B 107.4
C5 C6 C7 113.1(4)
C5 C6 H6A 109.0
C7 C6 H6A 109.0
C5 C6 H6B 109.0
C7 C6 H6B 109.0
H6A C6 H6B 107.8
C6 C7 H7A 109.5
C6 C7 H7B 109.5
H7A C7 H7B 109.5
C6 C7 H7C 109.5
H7A C7 H7C 109.5
H7B C7 H7C 109.5

loop_
_geom_bond_atom_site_label_1
_geom_bond_atom_site_label_2
_geom_bond_distance
Cl1 C1 1.750(2)
N1 C1 1.310(3)
N1 C3 1.365(3)
N2 C1 1.307(3)
N2 C2 1.371(3)
N3 C2 1.336(3)
N3 C3 1.344(3)
N4 C3 1.337(3)
N4 C4 1.452(3)
N4 H4 0.77(3)
N5 C2 1.333(3)
N5 C8 1.484(3)
N5 H5 0.83(3)
C8 C9 1.530(4)
C8 C10 1.536(4)
C8 C11 1.541(4)
C9 H9A 0.9600
C9 H9B 0.9600
C9 H9C 0.9600
C10 H10A 0.9600
C10 H10B 0.9600
C10 H10C 0.9600
C11 C12 1.545(4)
C11 H11A 0.9700
C11 H11B 0.9700
C12 C14 1.514(5)
C12 C13 1.518(5)
C12 C15 1.532(5)
C13 H13A 0.9600
C13 H13B 0.9600
C13 H13C 0.9600
C14 H14A 0.9600
C14 H14B 0.9600
C14 H14C 0.9600
C15 H15A 0.9600
C15 H15B 0.9600
C15 H15C 0.9600
C4 C5 1.480(5)
C4 H4A 0.9700
C4 H4B 0.9700
C5 C6 1.425(5)
C5 H5A 0.9700
C5 H5B 0.9700
C6 C7 1.567(6)
C6 H6A 0.9700
C6 H6B 0.9700
C7 H7A 0.9600
C7 H7B 0.9600
C7 H7C 0.9600

loop_
_geom_hbond_atom_site_label_D
_geom_hbond_atom_site_label_H
_geom_hbond_atom_site_label_A
_geom_hbond_site_symmetry_A
_geom_hbond_distance_DH
_geom_hbond_distance_HA
_geom_hbond_distance_DA
_geom_hbond_angle_DHA
N4 H4 N1 5_755 0.77(3) 2.31(3) 3.079(3) 171(3)
N5 H5 N2 2_755 0.83(3) 2.34(3) 3.151(3) 167(3)

loop_
_geom_torsion_atom_site_label_1
_geom_torsion_atom_site_label_2
_geom_torsion_atom_site_label_3
_geom_torsion_atom_site_label_4
_geom_torsion
C2 N2 C1 N1 1.4(4)
C2 N2 C1 Cl1 -179.32(17)
C3 N1 C1 N2 1.7(4)
C3 N1 C1 Cl1 -177.58(17)
C8 N5 C2 N3 4.2(4)
C8 N5 C2 N2 -177.0(2)
C3 N3 C2 N5 -179.1(2)
C3 N3 C2 N2 2.3(4)
C1 N2 C2 N5 177.7(2)
C1 N2 C2 N3 -3.6(4)
C4 N4 C3 N3 4.2(4)
C4 N4 C3 N1 -176.5(3)
C2 N3 C3 N4 -179.5(2)
C2 N3 C3 N1 1.4(4)
C1 N1 C3 N4 177.6(2)
C1 N1 C3 N3 -3.2(4)
C2 N5 C8 C9 60.6(3)
C2 N5 C8 C10 176.3(3)
C2 N5 C8 C11 -60.0(4)
N5 C8 C11 C12 -58.3(3)
C9 C8 C11 C12 -179.4(3)
C10 C8 C11 C12 61.0(3)
C8 C11 C12 C14 -63.0(4)
C8 C11 C12 C13 62.5(4)
C8 C11 C12 C15 179.8(3)
C3 N4 C4 C5 77.2(4)
N4 C4 C5 C6 61.1(4)
C4 C5 C6 C7 -179.8(4)

loop_
_cod_related_entry_id
_cod_related_entry_database
_cod_related_entry_code
1 ChemSpider 21123972
